data_7713334
loop_
_publ_author_name
'Zhang, Si-Yue'
'Zhang, Zhi-Cheng'
'Zhang, Tie'
'Ni, Hao-Fei'
'Zhang, Zhixu'
'Fu, Da-Wei'
'Lu, Hai-Feng'

_publ_section_title
;
 Methyl Regulation Triggers High-Temperature Ferroelastic Phase Transition
;
_journal_name_full 'Dalton Transactions'
_journal_paper_doi 10.1039/D3DT01574B
_journal_year 2023
_chemical_formula_moiety '2(Cd0.5 I2), 4(C3 N0.5)'
_chemical_formula_sum 'C12 Cd I4 N2'
_chemical_formula_weight 792.14
_space_group_crystal_system cubic
_space_group_IT_number 225
_space_group_name_Hall '-F 4 2 3'
_space_group_name_H-M_alt 'F m -3 m'
_atom_sites_solution_primary dual
_audit_creation_date 2023-03-25
_audit_creation_method
;
Olex2 1.5
(compiled 2023.03.06 svn.rbb2c1857 for OlexSys, GUI svn.r6748)
;
_audit_update_record
;
2023-05-05 deposited with the CCDC.	2023-06-30 downloaded from the CCDC.
;
_cell_angle_alpha 90
_cell_angle_beta 90
_cell_angle_gamma 90
_cell_formula_units_Z 4
_cell_length_a 13.8936(10)
_cell_length_b 13.8936(10)
_cell_length_c 13.8936(10)
_cell_measurement_reflns_used 95
_cell_measurement_temperature 392.98(11)
_cell_measurement_theta_max 15.3080
_cell_measurement_theta_min 2.9220
_cell_volume 2681.9(3)
_computing_cell_refinement 'CrysAlisPro 1.171.40.68a (Rigaku OD, 2019)'
_computing_data_collection 'CrysAlisPro 1.171.40.68a (Rigaku OD, 2019)'
_computing_data_reduction 'CrysAlisPro 1.171.40.68a (Rigaku OD, 2019)'
_computing_molecular_graphics 'Olex2 1.5 (Dolomanov et al., 2009)'
_computing_publication_material 'Olex2 1.5 (Dolomanov et al., 2009)'
_computing_structure_refinement 'SHELXL 2018/3 (Sheldrick, 2015)'
_computing_structure_solution 'SHELXT 2018/2 (Sheldrick, 2018)'
_diffrn_ambient_environment air
_diffrn_ambient_temperature 392.98(11)
_diffrn_detector 'Hybrid Pixel Array Detector'
_diffrn_detector_area_resol_mean 10.0000
_diffrn_detector_type HyPix
_diffrn_measured_fraction_theta_full 0.988
_diffrn_measured_fraction_theta_max 0.867
_diffrn_measurement_details
;
List of Runs (angles in degrees, time in seconds):

  # Type    Start    End  Width  t~exp~   \w     \q     \k     \f   Frames
#--------------------------------------------------------------------------
  1  \w    -58.00  -7.00   0.50    7.00    --   -5.54 -54.00 151.00  102
;
_diffrn_measurement_device 'four-circle diffractometer'
_diffrn_measurement_device_type 'XtaLAB Synergy R, DW system, HyPix'
_diffrn_measurement_method '\w scans'
_diffrn_orient_matrix_type 'CrysAlisPro convention (1999,Acta A55,543-557)'
_diffrn_orient_matrix_UB_11 0.0503523000
_diffrn_orient_matrix_UB_12 0.0003186000
_diffrn_orient_matrix_UB_13 -0.0086056000
_diffrn_orient_matrix_UB_21 0.0080992000
_diffrn_orient_matrix_UB_22 0.0166531000
_diffrn_orient_matrix_UB_23 0.0476073000
_diffrn_orient_matrix_UB_31 0.0030475000
_diffrn_orient_matrix_UB_32 -0.0481665000
_diffrn_orient_matrix_UB_33 0.0164562000
_diffrn_radiation_monochromator mirror
_diffrn_radiation_probe x-ray
_diffrn_radiation_type 'Mo K\a'
_diffrn_radiation_wavelength 0.71073
_diffrn_reflns_av_R_equivalents 0.0457
_diffrn_reflns_av_unetI/netI 0.0169
_diffrn_reflns_Laue_measured_fraction_full 0.988
_diffrn_reflns_Laue_measured_fraction_max 0.867
_diffrn_reflns_limit_h_max 19
_diffrn_reflns_limit_h_min -15
_diffrn_reflns_limit_k_max 19
_diffrn_reflns_limit_k_min -8
_diffrn_reflns_limit_l_max 17
_diffrn_reflns_limit_l_min -11
_diffrn_reflns_number 1071
_diffrn_reflns_point_group_measured_fraction_full 0.988
_diffrn_reflns_point_group_measured_fraction_max 0.867
_diffrn_reflns_theta_full 25.242
_diffrn_reflns_theta_max 30.554
_diffrn_reflns_theta_min 2.932
_diffrn_source 'Rotating-anode X-ray tube'
_diffrn_source_type 'Rigaku (Mo) X-ray Source'
_diffrn_standards_number 0
_exptl_absorpt_coefficient_mu 5.411
_exptl_absorpt_correction_T_max 1.00000
_exptl_absorpt_correction_T_min 0.75247
_exptl_absorpt_correction_type multi-scan
_exptl_absorpt_process_details
;
CrysAlisPro 1.171.40.68a (Rigaku Oxford Diffraction, 2019)
Empirical absorption correction using spherical harmonics,
 implemented in SCALE3 ABSPACK scaling algorithm.
;
_exptl_crystal_density_diffrn 1.962
_exptl_crystal_description block
_exptl_crystal_F_000 1384
_refine_diff_density_max 0.725
_refine_diff_density_min -0.614
_refine_diff_density_rms 0.166
_refine_ls_extinction_method none
_refine_ls_goodness_of_fit_ref 0.949
_refine_ls_hydrogen_treatment undef
_refine_ls_matrix_type full
_refine_ls_number_parameters 16
_refine_ls_number_reflns 221
_refine_ls_number_restraints 51
_refine_ls_restrained_S_all 0.855
_refine_ls_R_factor_all 0.2530
_refine_ls_R_factor_gt 0.1815
_refine_ls_shift/su_max 0.000
_refine_ls_shift/su_mean 0.000
_refine_ls_structure_factor_coef Fsqd
_refine_ls_weighting_details 'w=1/[\s^2^(Fo^2^)+(0.0243P)^2^+354.4370P] where P=(Fo^2^+2Fc^2^)/3'
_refine_ls_weighting_scheme calc
_refine_ls_wR_factor_gt 0.2956
_refine_ls_wR_factor_ref 0.3318
_reflns_Friedel_coverage 0.000
_reflns_number_gt 55
_reflns_number_total 221
_reflns_threshold_expression 'I > 2\s(I)'
_cod_data_source_file d3dt01574b2.cif
_cod_data_source_block cll200903_1_393k
_cod_original_cell_volume 2681.9(6)
_cod_database_code 7713334
_shelx_shelxl_version_number 2018/3
_chemical_oxdiff_formula 'C1 H1 N1 Cd1 I1'
_shelx_space_group_comment
;
The symmetry employed for this shelxl refinement is uniquely defined
by the following loop, which should always be used as a source of
symmetry information in preference to the above space-group names.
They are only intended as comments.
;
_olex2_refinement_description
;
1. Restrained distances
 N4-C2
 1.47 with sigma of 0.01
 N4-C3
 1.47 with sigma of 0.01
 C2-C4
 1.5 with sigma of 0.01
2. Uiso/Uaniso restraints and constraints
All non-hydrogen atoms have similar U: within 4A with sigma of 0.02 and sigma
for terminal atoms of 0.04 within 4A
3. Others
 Fixed Sof: I001(0.083333) C2(0.041667) C3(0.125) C4(0.083333)
;
_olex2_submission_special_instructions 'No special instructions were received'
_oxdiff_exptl_absorpt_empirical_details
;
Empirical correction (ABSPACK) includes:
- Absorption correction using spherical harmonics
- Frame scaling
;
_oxdiff_exptl_absorpt_empirical_full_max 1.239
_oxdiff_exptl_absorpt_empirical_full_min 0.857

loop_
_space_group_symop_operation_xyz
'x, y, z'
'-x, -y, z'
'-x, y, -z'
'x, -y, -z'
'z, x, y'
'z, -x, -y'
'-z, -x, y'
'-z, x, -y'
'y, z, x'
'-y, z, -x'
'y, -z, -x'
'-y, -z, x'
'y, x, -z'
'-y, -x, -z'
'y, -x, z'
'-y, x, z'
'x, z, -y'
'-x, z, y'
'-x, -z, -y'
'x, -z, y'
'z, y, -x'
'z, -y, x'
'-z, y, x'
'-z, -y, -x'
'x, y+1/2, z+1/2'
'-x, -y+1/2, z+1/2'
'-x, y+1/2, -z+1/2'
'x, -y+1/2, -z+1/2'
'z, x+1/2, y+1/2'
'z, -x+1/2, -y+1/2'
'-z, -x+1/2, y+1/2'
'-z, x+1/2, -y+1/2'
'y, z+1/2, x+1/2'
'-y, z+1/2, -x+1/2'
'y, -z+1/2, -x+1/2'
'-y, -z+1/2, x+1/2'
'y, x+1/2, -z+1/2'
'-y, -x+1/2, -z+1/2'
'y, -x+1/2, z+1/2'
'-y, x+1/2, z+1/2'
'x, z+1/2, -y+1/2'
'-x, z+1/2, y+1/2'
'-x, -z+1/2, -y+1/2'
'x, -z+1/2, y+1/2'
'z, y+1/2, -x+1/2'
'z, -y+1/2, x+1/2'
'-z, y+1/2, x+1/2'
'-z, -y+1/2, -x+1/2'
'x+1/2, y, z+1/2'
'-x+1/2, -y, z+1/2'
'-x+1/2, y, -z+1/2'
'x+1/2, -y, -z+1/2'
'z+1/2, x, y+1/2'
'z+1/2, -x, -y+1/2'
'-z+1/2, -x, y+1/2'
'-z+1/2, x, -y+1/2'
'y+1/2, z, x+1/2'
'-y+1/2, z, -x+1/2'
'y+1/2, -z, -x+1/2'
'-y+1/2, -z, x+1/2'
'y+1/2, x, -z+1/2'
'-y+1/2, -x, -z+1/2'
'y+1/2, -x, z+1/2'
'-y+1/2, x, z+1/2'
'x+1/2, z, -y+1/2'
'-x+1/2, z, y+1/2'
'-x+1/2, -z, -y+1/2'
'x+1/2, -z, y+1/2'
'z+1/2, y, -x+1/2'
'z+1/2, -y, x+1/2'
'-z+1/2, y, x+1/2'
'-z+1/2, -y, -x+1/2'
'x+1/2, y+1/2, z'
'-x+1/2, -y+1/2, z'
'-x+1/2, y+1/2, -z'
'x+1/2, -y+1/2, -z'
'z+1/2, x+1/2, y'
'z+1/2, -x+1/2, -y'
'-z+1/2, -x+1/2, y'
'-z+1/2, x+1/2, -y'
'y+1/2, z+1/2, x'
'-y+1/2, z+1/2, -x'
'y+1/2, -z+1/2, -x'
'-y+1/2, -z+1/2, x'
'y+1/2, x+1/2, -z'
'-y+1/2, -x+1/2, -z'
'y+1/2, -x+1/2, z'
'-y+1/2, x+1/2, z'
'x+1/2, z+1/2, -y'
'-x+1/2, z+1/2, y'
'-x+1/2, -z+1/2, -y'
'x+1/2, -z+1/2, y'
'z+1/2, y+1/2, -x'
'z+1/2, -y+1/2, x'
'-z+1/2, y+1/2, x'
'-z+1/2, -y+1/2, -x'
'-x, -y, -z'
'x, y, -z'
'x, -y, z'
'-x, y, z'
'-z, -x, -y'
'-z, x, y'
'z, x, -y'
'z, -x, y'
'-y, -z, -x'
'y, -z, x'
'-y, z, x'
'y, z, -x'
'-y, -x, z'
'y, x, z'
'-y, x, -z'
'y, -x, -z'
'-x, -z, y'
'x, -z, -y'
'x, z, y'
'-x, z, -y'
'-z, -y, x'
'-z, y, -x'
'z, -y, -x'
'z, y, x'
'-x, -y+1/2, -z+1/2'
'x, y+1/2, -z+1/2'
'x, -y+1/2, z+1/2'
'-x, y+1/2, z+1/2'
'-z, -x+1/2, -y+1/2'
'-z, x+1/2, y+1/2'
'z, x+1/2, -y+1/2'
'z, -x+1/2, y+1/2'
'-y, -z+1/2, -x+1/2'
'y, -z+1/2, x+1/2'
'-y, z+1/2, x+1/2'
'y, z+1/2, -x+1/2'
'-y, -x+1/2, z+1/2'
'y, x+1/2, z+1/2'
'-y, x+1/2, -z+1/2'
'y, -x+1/2, -z+1/2'
'-x, -z+1/2, y+1/2'
'x, -z+1/2, -y+1/2'
'x, z+1/2, y+1/2'
'-x, z+1/2, -y+1/2'
'-z, -y+1/2, x+1/2'
'-z, y+1/2, -x+1/2'
'z, -y+1/2, -x+1/2'
'z, y+1/2, x+1/2'
'-x+1/2, -y, -z+1/2'
'x+1/2, y, -z+1/2'
'x+1/2, -y, z+1/2'
'-x+1/2, y, z+1/2'
'-z+1/2, -x, -y+1/2'
'-z+1/2, x, y+1/2'
'z+1/2, x, -y+1/2'
'z+1/2, -x, y+1/2'
'-y+1/2, -z, -x+1/2'
'y+1/2, -z, x+1/2'
'-y+1/2, z, x+1/2'
'y+1/2, z, -x+1/2'
'-y+1/2, -x, z+1/2'
'y+1/2, x, z+1/2'
'-y+1/2, x, -z+1/2'
'y+1/2, -x, -z+1/2'
'-x+1/2, -z, y+1/2'
'x+1/2, -z, -y+1/2'
'x+1/2, z, y+1/2'
'-x+1/2, z, -y+1/2'
'-z+1/2, -y, x+1/2'
'-z+1/2, y, -x+1/2'
'z+1/2, -y, -x+1/2'
'z+1/2, y, x+1/2'
'-x+1/2, -y+1/2, -z'
'x+1/2, y+1/2, -z'
'x+1/2, -y+1/2, z'
'-x+1/2, y+1/2, z'
'-z+1/2, -x+1/2, -y'
'-z+1/2, x+1/2, y'
'z+1/2, x+1/2, -y'
'z+1/2, -x+1/2, y'
'-y+1/2, -z+1/2, -x'
'y+1/2, -z+1/2, x'
'-y+1/2, z+1/2, x'
'y+1/2, z+1/2, -x'
'-y+1/2, -x+1/2, z'
'y+1/2, x+1/2, z'
'-y+1/2, x+1/2, -z'
'y+1/2, -x+1/2, -z'
'-x+1/2, -z+1/2, y'
'x+1/2, -z+1/2, -y'
'x+1/2, z+1/2, y'
'-x+1/2, z+1/2, -y'
'-z+1/2, -y+1/2, x'
'-z+1/2, y+1/2, -x'
'z+1/2, -y+1/2, -x'
'z+1/2, y+1/2, x'

loop_
_atom_site_label
_atom_site_type_symbol
_atom_site_fract_x
_atom_site_fract_y
_atom_site_fract_z
_atom_site_U_iso_or_equiv
_atom_site_adp_type
_atom_site_occupancy
_atom_site_site_symmetry_order
_atom_site_calc_flag
_atom_site_refinement_flags_posn
_atom_site_refinement_flags_adp
_atom_site_refinement_flags_occupancy
_atom_site_disorder_assembly
_atom_site_disorder_group
I001 I 1.000000 0.7797(10) 0.500000 0.344(10) Uani 0.6666 8 d S TU P . .
Cd00 Cd 1.000000 1.000000 0.500000 0.350(13) Uani 1 48 d S TU P . .
N4 N 0.750000 0.750000 0.250000 0.37(2) Uani 1 24 d DS TU P . .
C2 C 0.8113(4) 0.6887(4) 0.3113(4) 0.367(19) Uani 0.25 6 d DS TU P . .
C3 C 0.750000 0.8560(7) 0.250000 0.37(2) Uani 0.5 4 d DS TU P . .
C4 C 0.8737(6) 0.6263(6) 0.3737(6) 0.367(19) Uani 0.5 6 d DS TU P . .

loop_
_atom_site_aniso_label
_atom_site_aniso_U_11
_atom_site_aniso_U_22
_atom_site_aniso_U_33
_atom_site_aniso_U_23
_atom_site_aniso_U_13
_atom_site_aniso_U_12
I001 0.340(11) 0.352(16) 0.340(11) 0.000 0.000 0.000
Cd00 0.350(13) 0.350(13) 0.350(13) 0.000 0.000 0.000
N4 0.37(2) 0.37(2) 0.37(2) 0.000 0.000 0.000
C2 0.367(19) 0.367(19) 0.367(19) 0.001(7) -0.001(7) 0.001(7)
C3 0.37(2) 0.37(2) 0.37(2) 0.000 -0.005(15) 0.000
C4 0.367(19) 0.367(19) 0.367(19) 0.000(9) 0.000(9) 0.000(9)

loop_
_atom_type_symbol
_atom_type_description
_atom_type_scat_dispersion_real
_atom_type_scat_dispersion_imag
_atom_type_scat_source
C C 0.0033 0.0016 'International Tables Vol C Tables 4.2.6.8 and 6.1.1.4'
Cd Cd -0.8075 1.2024 'International Tables Vol C Tables 4.2.6.8 and 6.1.1.4'
I I -0.4742 1.8119 'International Tables Vol C Tables 4.2.6.8 and 6.1.1.4'
N N 0.0061 0.0033 'International Tables Vol C Tables 4.2.6.8 and 6.1.1.4'

loop_
_geom_angle_atom_site_label_1
_geom_angle_atom_site_label_2
_geom_angle_atom_site_label_3
_geom_angle
_geom_angle_site_symmetry_1
_geom_angle_site_symmetry_3
_geom_angle_publ_flag
I001 Cd00 I001 90.0 . 129_766 ?
I001 Cd00 I001 90.0 97_776 149_676 ?
I001 Cd00 I001 90.000(3) 53_554 33_554 ?
I001 Cd00 I001 180.0 . 97_776 ?
I001 Cd00 I001 180.0 129_766 33_554 ?
I001 Cd00 I001 90.000(2) 129_766 97_776 ?
I001 Cd00 I001 90.000(1) 129_766 149_676 ?
I001 Cd00 I001 90.000(1) . 53_554 ?
I001 Cd00 I001 90.000(3) . 33_554 ?
I001 Cd00 I001 90.000(1) 129_766 53_554 ?
I001 Cd00 I001 90.0 97_776 33_554 ?
I001 Cd00 I001 90.0 97_776 53_554 ?
I001 Cd00 I001 90.0 149_676 33_554 ?
I001 Cd00 I001 90.000(1) . 149_676 ?
I001 Cd00 I001 180.0 53_554 149_676 ?
C2 N4 C2 109.471(1) 51_655 74_665 ?
C2 N4 C2 109.5 . 74_665 ?
C2 N4 C2 109.471(1) 51_655 28_565 ?
C2 N4 C2 109.471(1) . 51_655 ?
C2 N4 C2 109.471(3) . 28_565 ?
C2 N4 C2 109.471(1) 28_565 74_665 ?
C3 N4 C2 125.264(1) . . ?
C3 N4 C2 125.264(1) 33_554 74_665 ?
C3 N4 C2 54.736(1) 33_554 . ?
C3 N4 C2 125.3 33_554 51_655 ?
C3 N4 C2 54.736(1) 74_665 . ?
C3 N4 C2 54.736(1) 78_566 51_655 ?
C3 N4 C2 54.736(2) . 74_665 ?
C3 N4 C2 125.264(2) 53_554 51_655 ?
C3 N4 C2 54.736(1) 53_554 74_665 ?
C3 N4 C2 54.736(1) 74_665 51_655 ?
C3 N4 C2 125.264(1) 74_665 28_565 ?
C3 N4 C2 125.264(1) 82_656 . ?
C3 N4 C2 125.264(1) 78_566 . ?
C3 N4 C2 54.736(1) . 28_565 ?
C3 N4 C2 54.7 82_656 74_665 ?
C3 N4 C2 125.264(1) 82_656 28_565 ?
C3 N4 C2 125.264(1) 78_566 74_665 ?
C3 N4 C2 54.736(1) 33_554 28_565 ?
C3 N4 C2 125.264(1) 74_665 74_665 ?
C3 N4 C2 54.736(1) 78_566 28_565 ?
C3 N4 C2 125.264(1) . 51_655 ?
C3 N4 C2 125.264(1) 53_554 28_565 ?
C3 N4 C2 54.736(1) 82_656 51_655 ?
C3 N4 C2 54.736(1) 53_554 . ?
C3 N4 C3 90.0 53_554 74_665 ?
C3 N4 C3 90.000(1) 82_656 53_554 ?
C3 N4 C3 90.000(2) 82_656 74_665 ?
C3 N4 C3 90.000(2) . 82_656 ?
C3 N4 C3 90.000(1) 78_566 74_665 ?
C3 N4 C3 90.000(3) . 33_554 ?
C3 N4 C3 90.0 . 53_554 ?
C3 N4 C3 180.0 82_656 33_554 ?
C3 N4 C3 90.000(1) 33_554 53_554 ?
C3 N4 C3 90.0 . 78_566 ?
C3 N4 C3 180.0 . 74_665 ?
C3 N4 C3 90.000(1) 82_656 78_566 ?
C3 N4 C3 90.000(1) 33_554 74_665 ?
C3 N4 C3 90.000(1) 33_554 78_566 ?
C3 N4 C3 180.0 78_566 53_554 ?
N4 C2 C4 180.0(6) . 168_554 ?
N4 C2 C4 180.0(6) . . ?
N4 C2 C4 180.0(6) . 60_664 ?
N4 C2 C4 180.0(6) . 114_566 ?
C3 C2 N4 62.6(6) 74_665 . ?
C3 C2 N4 62.6(6) 53_554 . ?
C3 C2 N4 62.6(6) 33_554 . ?
C3 C2 C3 100.5(7) 74_665 53_554 ?
C3 C2 C3 100.5(7) 33_554 53_554 ?
C3 C2 C3 100.5(7) 74_665 33_554 ?
C3 C2 C4 117.4(5) 74_665 60_664 ?
C3 C2 C4 117.4(6) 33_554 168_554 ?
C3 C2 C4 117.4(5) 53_554 . ?
C3 C2 C4 117.4(6) 33_554 60_664 ?
C3 C2 C4 117.4(5) 74_665 . ?
C3 C2 C4 117.4(6) 33_554 . ?
C3 C2 C4 117.4(5) 74_665 168_554 ?
C3 C2 C4 117.4(5) 74_665 114_566 ?
C3 C2 C4 117.4(5) 53_554 168_554 ?
C3 C2 C4 117.4(6) 33_554 114_566 ?
C3 C2 C4 117.4(5) 53_554 114_566 ?
C3 C2 C4 117.4(5) 53_554 60_664 ?
C2 C3 N4 62.7(6) 28_565 . ?
C2 C3 N4 62.7(6) 74_665 . ?
C2 C3 C2 125.4(11) 74_665 28_565 ?

loop_
_geom_bond_atom_site_label_1
_geom_bond_atom_site_label_2
_geom_bond_distance
_geom_bond_site_symmetry_2
_geom_bond_publ_flag
I001 Cd00 3.060(14) . ?
N4 C2 1.474(10) 28_565 ?
N4 C2 1.474(10) 74_665 ?
N4 C2 1.474(10) . ?
N4 C2 1.474(10) 51_655 ?
N4 C3 1.473(10) 53_554 ?
N4 C3 1.473(10) 78_566 ?
N4 C3 1.473(10) 82_656 ?
N4 C3 1.473(10) 74_665 ?
N4 C3 1.473(10) . ?
N4 C3 1.473(10) 33_554 ?
C2 C3 1.355(7) 74_665 ?
C2 C3 1.355(7) 33_554 ?
C2 C3 1.355(7) 53_554 ?
C2 C4 1.503(10) . ?
C2 C4 1.503(10) 168_554 ?
C2 C4 1.503(10) 114_566 ?
C2 C4 1.503(10) 60_664 ?
C4 C4 0.00000(2) 60_664 ?
C4 C4 0.00000(2) 168_554 ?
C4 C4 0.00000(2) 114_566 ?

loop_
_geom_torsion_atom_site_label_1
_geom_torsion_atom_site_label_2
_geom_torsion_atom_site_label_3
_geom_torsion_atom_site_label_4
_geom_torsion
_geom_torsion_site_symmetry_1
_geom_torsion_site_symmetry_2
_geom_torsion_site_symmetry_3
_geom_torsion_site_symmetry_4
_geom_torsion_publ_flag
C2 N4 C2 C3 0.000(1) 51_655 . . 74_665 ?
C2 N4 C2 C3 -120.000(1) 74_665 . . 33_554 ?
C2 N4 C2 C3 120.000(2) 28_565 . . 53_554 ?
C2 N4 C2 C3 -120.000(1) 28_565 . . 74_665 ?
C2 N4 C2 C3 -120.000(2) 51_655 . . 53_554 ?
C2 N4 C2 C3 120.000(1) 74_665 . . 74_665 ?
C2 N4 C2 C3 0.000(2) 74_665 . . 53_554 ?
C2 N4 C2 C3 120.000(1) 51_655 . . 33_554 ?
C2 N4 C2 C3 0.000(1) 28_565 . . 33_554 ?
C2 N4 C3 C2 -90.000(1) 51_655 . . 28_565 ?
C2 N4 C3 C2 90.000(1) . . . 28_565 ?
C2 N4 C3 C2 180.000(0) 28_565 . . 74_665 ?
C2 N4 C3 C2 -90.000(0) . . . 74_665 ?
C2 N4 C3 C2 90.000(2) 51_655 . . 74_665 ?
C2 N4 C3 C2 180.000(1) 74_665 . . 28_565 ?
C3 N4 C2 C3 120.000(2) 53_554 . . 74_665 ?
C3 N4 C2 C3 -120.000(2) 33_554 . . 74_665 ?
C3 N4 C2 C3 -60.000(2) 78_566 . . 74_665 ?
C3 N4 C2 C3 60.000(2) . . . 53_554 ?
C3 N4 C2 C3 -120.000(1) 53_554 . . 33_554 ?
C3 N4 C2 C3 -60.000(2) 82_656 . . 53_554 ?
C3 N4 C2 C3 60.000(2) 82_656 . . 74_665 ?
C3 N4 C2 C3 -60.000(1) . . . 33_554 ?
C3 N4 C2 C3 60.000(1) 78_566 . . 33_554 ?
C3 N4 C2 C3 180.000(2) 78_566 . . 53_554 ?
C3 N4 C2 C3 120.000(1) 74_665 . . 33_554 ?
C3 N4 C2 C3 -120.000(2) 74_665 . . 53_554 ?
C3 N4 C2 C3 180.000(0) 82_656 . . 33_554 ?
C3 N4 C2 C3 180.000(1) . . . 74_665 ?
C3 N4 C2 C3 120.000(2) 33_554 . . 53_554 ?
C3 N4 C3 C2 -135.000(0) 82_656 . . 28_565 ?
C3 N4 C3 C2 45.000(1) 82_656 . . 74_665 ?
C3 N4 C3 C2 -45.000(1) 53_554 . . 74_665 ?
C3 N4 C3 C2 45.000(0) 33_554 . . 28_565 ?
C3 N4 C3 C2 -135.000(1) 33_554 . . 74_665 ?
C3 N4 C3 C2 -45.000(0) 78_566 . . 28_565 ?
C3 N4 C3 C2 135.000(0) 53_554 . . 28_565 ?
C3 N4 C3 C2 135.000(1) 78_566 . . 74_665 ?
C3 C2 C4 C4 0(100) 74_665 . . 60_664 ?
C3 C2 C4 C4 0(100) 33_554 . . 114_566 ?
C3 C2 C4 C4 0(100) 33_554 . . 168_554 ?
C3 C2 C4 C4 0(100) 33_554 . . 60_664 ?
C3 C2 C4 C4 0(100) 74_665 . . 168_554 ?
C3 C2 C4 C4 0.000(2) 53_554 . . 60_664 ?
C3 C2 C4 C4 0.000(2) 53_554 . . 168_554 ?
C3 C2 C4 C4 0(100) 74_665 . . 114_566 ?
C3 C2 C4 C4 0.000(2) 53_554 . . 114_566 ?
C4 C2 C4 C4 0.000(1) 168_554 . . 114_566 ?
C4 C2 C4 C4 0.000(1) 60_664 . . 168_554 ?
C4 C2 C4 C4 0.000(1) 114_566 . . 168_554 ?
C4 C2 C4 C4 0.000(1) 114_566 . . 60_664 ?
C4 C2 C4 C4 0.000(1) 60_664 . . 114_566 ?
C4 C2 C4 C4 0.000(1) 168_554 . . 60_664 ?
